data_8107301
loop_
_publ_author_name
'Yang, Jiao'
'Xu, Jiajun'
'Liao, Nichan'
'Wu, Qiong'

_publ_section_title
;
 [2,2&#x2032;-{Ethane-1,2-diylbis[(azanylylidene)methanylylidene]}bis(3-bromo-2-hydroxyphenyl)]iron(III)
 nitrate, C20H12Br2CuN2O2
;
_journal_issue 6
_journal_name_full 'Zeitschrift f\"ur Kristallographie - New Crystal Structures'
_journal_page_first 1091
_journal_page_last 1092
_journal_paper_doi 10.1515/ncrs-2022-0297
_journal_volume 237
_journal_year 2022
_chemical_formula_moiety 'C20 H12 Br2 Cu N2 O2'
_chemical_formula_sum 'C20 H12 Br2 Cu N2 O2'
_chemical_formula_weight 535.68
_space_group_crystal_system orthorhombic
_space_group_IT_number 61
_space_group_name_Hall '-P 2ac 2ab'
_space_group_name_H-M_alt 'P b c a'
_atom_sites_solution_hydrogens geom
_atom_sites_solution_primary iterative
_cell_angle_alpha 90
_cell_angle_beta 90
_cell_angle_gamma 90
_cell_formula_units_Z 8
_cell_length_a 7.7117(2)
_cell_length_b 18.7735(4)
_cell_length_c 24.8518(4)
_cell_measurement_reflns_used 4574
_cell_measurement_temperature 212.99(10)
_cell_measurement_theta_max 74.7470
_cell_measurement_theta_min 3.5170
_cell_volume 3597.93(13)
_computing_cell_refinement 'CrysAlisPro 1.171.41.119a (Rigaku OD, 2021)'
_computing_data_collection 'CrysAlisPro 1.171.41.119a (Rigaku OD, 2021)'
_computing_data_reduction 'CrysAlisPro 1.171.41.119a (Rigaku OD, 2021)'
_computing_molecular_graphics 'Olex2 1.3 (Dolomanov et al., 2009)'
_computing_publication_material 'Olex2 1.3 (Dolomanov et al., 2009)'
_computing_structure_refinement 'SHELXL 2014/7 (Sheldrick, 2015)'
_computing_structure_solution 'olex2.solve 1.3 (Bourhis et al., 2015)'
_diffrn_ambient_environment N~2~
_diffrn_ambient_temperature 212.99(10)
_diffrn_detector 'Hybrid Pixel Array Detector'
_diffrn_detector_area_resol_mean 10.0000
_diffrn_detector_type HyPix
_diffrn_measured_fraction_theta_full 0.991
_diffrn_measured_fraction_theta_max 0.920
_diffrn_measurement_details
;
List of Runs (angles in degrees, time in seconds):

  # Type    Start    End  Width  t~exp~   \w     \q     \k     \f   Frames
--------------------------------------------------------------------------
  1  \w     32.00 119.00   1.00    1.30    --   48.46  62.00  93.00   87
  2  \w     93.00 169.00   1.00    5.00    --  105.98  62.00  93.00   76
  3  \w     35.00  65.00   1.00    5.00    --  105.98 -68.00 178.00   30
  4  \w     35.00 106.00   1.00    5.00    --  105.98 -94.00  80.00   71
  5  \w    -14.00  25.00   1.00    1.30    --  -48.46  19.00 -60.00   39
  6  \w    -51.00 -26.00   1.00    5.00    --  -91.75  45.00  60.00   25
  7  \w    -63.00 -37.00   1.00    5.00    --  -91.75  68.00 -48.00   26
  8  \w    -64.00 -34.00   1.00    5.00    --  -91.75  61.00 -60.00   30
  9  \w    -51.00 -19.00   1.00    5.00    --  -91.75  61.00-120.00   32
 10  \w    -81.00 -28.00   1.00    5.00    --  -91.75 125.00-150.00   53
 11  \w   -119.00 -77.00   1.00    1.30    --  -48.46-125.00 120.00   42
;
_diffrn_measurement_device 'four-circle diffractometer'
_diffrn_measurement_device_type 'XtaLAB Synergy, Dualflex, HyPix'
_diffrn_measurement_method '\w scans'
_diffrn_orient_matrix_type 'CrysAlisPro convention (1999,Acta A55,543-557)'
_diffrn_orient_matrix_UB_11 -0.1340665000
_diffrn_orient_matrix_UB_12 0.0269711000
_diffrn_orient_matrix_UB_13 0.0411926000
_diffrn_orient_matrix_UB_21 0.1284507000
_diffrn_orient_matrix_UB_22 0.0577954000
_diffrn_orient_matrix_UB_23 0.0186160000
_diffrn_orient_matrix_UB_31 -0.0735776000
_diffrn_orient_matrix_UB_32 0.0516097000
_diffrn_orient_matrix_UB_33 -0.0424597000
_diffrn_radiation_monochromator mirror
_diffrn_radiation_probe x-ray
_diffrn_radiation_type 'Cu K\a'
_diffrn_radiation_wavelength 1.54184
_diffrn_reflns_av_R_equivalents 0.0449
_diffrn_reflns_av_unetI/netI 0.0474
_diffrn_reflns_Laue_measured_fraction_full 0.991
_diffrn_reflns_Laue_measured_fraction_max 0.920
_diffrn_reflns_limit_h_max 5
_diffrn_reflns_limit_h_min -9
_diffrn_reflns_limit_k_max 23
_diffrn_reflns_limit_k_min -23
_diffrn_reflns_limit_l_max 19
_diffrn_reflns_limit_l_min -30
_diffrn_reflns_number 11830
_diffrn_reflns_point_group_measured_fraction_full 0.991
_diffrn_reflns_point_group_measured_fraction_max 0.920
_diffrn_reflns_theta_full 67.684
_diffrn_reflns_theta_max 75.425
_diffrn_reflns_theta_min 3.557
_diffrn_source 'micro-focus sealed X-ray tube'
_diffrn_source_type 'PhotonJet (Cu) X-ray Source'
_exptl_absorpt_coefficient_mu 7.077
_exptl_absorpt_correction_T_max 1.00000
_exptl_absorpt_correction_T_min 0.94505
_exptl_absorpt_correction_type multi-scan
_exptl_absorpt_process_details
;
CrysAlisPro 1.171.41.119a (Rigaku Oxford Diffraction, 2021)
Empirical absorption correction using spherical harmonics,
implemented in SCALE3 ABSPACK scaling algorithm.
;
_exptl_crystal_colour brown
_exptl_crystal_colour_primary brown
_exptl_crystal_density_diffrn 1.978
_exptl_crystal_description plate
_exptl_crystal_F_000 2088
_exptl_crystal_size_max 0.05
_exptl_crystal_size_mid 0.03
_exptl_crystal_size_min 0.02
_refine_diff_density_max 0.522
_refine_diff_density_min -0.564
_refine_diff_density_rms 0.104
_refine_ls_extinction_coef .
_refine_ls_extinction_method none
_refine_ls_goodness_of_fit_ref 1.097
_refine_ls_hydrogen_treatment constr
_refine_ls_matrix_type full
_refine_ls_number_parameters 244
_refine_ls_number_reflns 3438
_refine_ls_number_restraints 0
_refine_ls_restrained_S_all 1.097
_refine_ls_R_factor_all 0.0507
_refine_ls_R_factor_gt 0.0399
_refine_ls_shift/su_max 0.001
_refine_ls_shift/su_mean 0.000
_refine_ls_structure_factor_coef Fsqd
_refine_ls_weighting_details 'w=1/[\s^2^(Fo^2^)+(0.0536P)^2^+4.3308P] where P=(Fo^2^+2Fc^2^)/3'
_refine_ls_weighting_scheme calc
_refine_ls_wR_factor_gt 0.1073
_refine_ls_wR_factor_ref 0.1125
_reflns_Friedel_coverage 0.000
_reflns_Friedel_fraction_full .
_reflns_Friedel_fraction_max .
_reflns_number_gt 2901
_reflns_number_total 3438
_reflns_threshold_expression 'I > 2\s(I)'
_cod_data_source_file suppl_j_ncrs-2022-0297_suppl.cif
_cod_data_source_block yj16
_cod_database_code 8107301
_chemical_oxdiff_formula CHNO
_shelx_space_group_comment
;
The symmetry employed for this shelxl refinement is uniquely defined
by the following loop, which should always be used as a source of
symmetry information in preference to the above space-group names.
They are only intended as comments.
;
_shelx_estimated_absorpt_t_max 0.871
_shelx_estimated_absorpt_t_min 0.719
_reflns_odcompleteness_completeness 99.13
_reflns_odcompleteness_iscentric 1
_reflns_odcompleteness_theta 66.97
_olex2_refinement_description
;
1. Fixed Uiso
 At 1.2 times of:
  All C(H) groups
2.a Aromatic/amide H refined with riding coordinates:
 C3(H3), C5(H5), C6(H6), C7(H7), C9(H9), C10(H10), C11(H11), C12(H12),
 C14(H14), C17(H17), C19(H19), C20(H20)
;
_olex2_submission_special_instructions 'No special instructions were received'
_oxdiff_exptl_absorpt_empirical_details
;
Empirical correction (ABSPACK) includes:
- Absorption correction using spherical harmonics
- Frame scaling
;
_oxdiff_exptl_absorpt_empirical_full_max 1.190
_oxdiff_exptl_absorpt_empirical_full_min 0.784

loop_
_space_group_symop_operation_xyz
'x, y, z'
'-x+1/2, -y, z+1/2'
'-x, y+1/2, -z+1/2'
'x+1/2, -y+1/2, -z'
'-x, -y, -z'
'x-1/2, y, -z-1/2'
'x, -y-1/2, z-1/2'
'-x-1/2, y-1/2, z'

loop_
_atom_site_label
_atom_site_type_symbol
_atom_site_fract_x
_atom_site_fract_y
_atom_site_fract_z
_atom_site_U_iso_or_equiv
_atom_site_adp_type
_atom_site_occupancy
_atom_site_site_symmetry_order
_atom_site_calc_flag
_atom_site_refinement_flags_posn
_atom_site_refinement_flags_adp
_atom_site_refinement_flags_occupancy
_atom_site_disorder_assembly
_atom_site_disorder_group
Br1 Br 0.06085(8) 0.67436(3) 0.33293(2) 0.04382(17) Uani 1 1 d . . . . .
Br2 Br 0.81014(8) 0.69047(3) 0.73837(2) 0.04692(18) Uani 1 1 d . . . . .
Cu1 Cu 0.36991(8) 0.47808(3) 0.55158(2) 0.02508(17) Uani 1 1 d . . . . .
O1 O 0.3243(4) 0.54688(15) 0.49664(11) 0.0273(6) Uani 1 1 d . . . . .
O2 O 0.4697(4) 0.55284(16) 0.59301(11) 0.0311(6) Uani 1 1 d . . . . .
N1 N 0.2409(4) 0.40224(18) 0.51554(13) 0.0259(7) Uani 1 1 d . . . . .
N2 N 0.4143(5) 0.40492(19) 0.60592(13) 0.0278(7) Uani 1 1 d . . . . .
C1 C 0.1200(5) 0.4771(2) 0.44541(15) 0.0253(8) Uani 1 1 d . . . . .
C2 C 0.2120(5) 0.5408(2) 0.45785(15) 0.0238(8) Uani 1 1 d . . . . .
C3 C 0.1803(5) 0.6010(2) 0.42457(15) 0.0268(8) Uani 1 1 d . . . . .
H3 H 0.2326 0.6449 0.4329 0.032 Uiso 1 1 calc R U . . .
C4 C 0.0737(6) 0.5956(2) 0.38033(16) 0.0300(9) Uani 1 1 d . . . . .
C5 C -0.0159(6) 0.5336(3) 0.36774(16) 0.0326(9) Uani 1 1 d . . . . .
H5 H -0.0901 0.5313 0.3378 0.039 Uiso 1 1 calc R U . . .
C6 C 0.0079(6) 0.4758(2) 0.40061(16) 0.0322(9) Uani 1 1 d . . . . .
H6 H -0.0528 0.4336 0.3930 0.039 Uiso 1 1 calc R U . . .
C7 C 0.1390(6) 0.4115(2) 0.47461(16) 0.0280(8) Uani 1 1 d . . . . .
H7 H 0.0726 0.3723 0.4632 0.034 Uiso 1 1 calc R U . . .
C8 C 0.2550(6) 0.3359(2) 0.54244(17) 0.0293(9) Uani 1 1 d . . . . .
C9 C 0.1822(7) 0.2719(2) 0.5246(2) 0.0405(11) Uani 1 1 d . . . . .
H9 H 0.1211 0.2705 0.4919 0.049 Uiso 1 1 calc R U . . .
C10 C 0.2003(8) 0.2104(3) 0.5554(2) 0.0475(13) Uani 1 1 d . . . . .
H10 H 0.1501 0.1675 0.5437 0.057 Uiso 1 1 calc R U . . .
C11 C 0.2915(8) 0.2124(3) 0.6029(2) 0.0465(13) Uani 1 1 d . . . . .
H11 H 0.3021 0.1708 0.6237 0.056 Uiso 1 1 calc R U . . .
C12 C 0.3681(7) 0.2748(3) 0.6207(2) 0.0406(11) Uani 1 1 d . . . . .
H12 H 0.4332 0.2751 0.6526 0.049 Uiso 1 1 calc R U . . .
C13 C 0.3480(6) 0.3373(2) 0.59075(18) 0.0309(9) Uani 1 1 d . . . . .
C14 C 0.4934(6) 0.4166(2) 0.65139(17) 0.0314(9) Uani 1 1 d . . . . .
H14 H 0.5062 0.3775 0.6747 0.038 Uiso 1 1 calc R U . . .
C15 C 0.5616(6) 0.4822(2) 0.66904(15) 0.0290(9) Uani 1 1 d . . . . .
C16 C 0.5476(5) 0.5469(2) 0.63900(15) 0.0272(8) Uani 1 1 d . . . . .
C17 C 0.6244(6) 0.6097(2) 0.66107(15) 0.0314(9) Uani 1 1 d . . . . .
H17 H 0.6167 0.6532 0.6425 0.038 Uiso 1 1 calc R U . . .
C18 C 0.7095(6) 0.6061(3) 0.70954(16) 0.0341(10) Uani 1 1 d . . . . .
C19 C 0.7245(6) 0.5432(3) 0.73969(17) 0.0369(11) Uani 1 1 d . . . . .
H19 H 0.7831 0.5427 0.7729 0.044 Uiso 1 1 calc R U . . .
C20 C 0.6511(6) 0.4829(3) 0.71920(17) 0.0370(11) Uani 1 1 d . . . . .
H20 H 0.6599 0.4403 0.7389 0.044 Uiso 1 1 calc R U . . .

loop_
_atom_site_aniso_label
_atom_site_aniso_U_11
_atom_site_aniso_U_22
_atom_site_aniso_U_33
_atom_site_aniso_U_23
_atom_site_aniso_U_13
_atom_site_aniso_U_12
Br1 0.0564(3) 0.0420(3) 0.0331(3) 0.0132(2) -0.0024(2) 0.0092(2)
Br2 0.0495(3) 0.0513(3) 0.0400(3) -0.0034(2) -0.0177(2) -0.0042(3)
Cu1 0.0324(3) 0.0199(3) 0.0229(3) 0.0032(2) -0.0014(2) 0.0004(2)
O1 0.0339(15) 0.0225(14) 0.0256(13) 0.0017(11) -0.0029(11) -0.0035(12)
O2 0.0435(17) 0.0248(14) 0.0249(14) 0.0029(12) -0.0076(12) 0.0006(13)
N1 0.0312(18) 0.0208(16) 0.0257(16) -0.0010(14) 0.0059(14) 0.0006(14)
N2 0.0290(18) 0.0275(17) 0.0270(17) 0.0038(15) 0.0059(14) 0.0063(15)
C1 0.029(2) 0.0233(19) 0.0235(18) -0.0002(15) 0.0015(16) 0.0005(17)
C2 0.028(2) 0.0212(18) 0.0225(17) 0.0000(15) 0.0036(15) 0.0044(16)
C3 0.028(2) 0.027(2) 0.0247(19) 0.0002(17) 0.0030(16) 0.0009(17)
C4 0.032(2) 0.034(2) 0.0243(19) 0.0052(18) 0.0032(16) 0.0053(18)
C5 0.032(2) 0.039(2) 0.026(2) 0.0003(18) -0.0036(18) 0.0013(19)
C6 0.038(2) 0.032(2) 0.0266(19) -0.0061(17) -0.0019(18) -0.0035(19)
C7 0.032(2) 0.0213(19) 0.031(2) -0.0031(17) 0.0025(17) -0.0014(17)
C8 0.035(2) 0.0195(19) 0.033(2) 0.0004(16) 0.0112(18) 0.0007(17)
C9 0.055(3) 0.023(2) 0.044(3) 0.000(2) 0.009(2) -0.001(2)
C10 0.068(4) 0.020(2) 0.055(3) 0.001(2) 0.018(3) -0.003(2)
C11 0.065(4) 0.024(2) 0.050(3) 0.011(2) 0.013(3) 0.012(2)
C12 0.052(3) 0.029(2) 0.041(2) 0.010(2) 0.008(2) 0.010(2)
C13 0.032(2) 0.023(2) 0.038(2) 0.0028(18) 0.0102(18) 0.0035(17)
C14 0.035(2) 0.030(2) 0.028(2) 0.0061(18) 0.0079(18) 0.0098(19)
C15 0.034(2) 0.033(2) 0.0206(18) 0.0020(17) 0.0039(16) 0.0080(18)
C16 0.026(2) 0.032(2) 0.0238(19) 0.0006(17) 0.0007(16) 0.0088(17)
C17 0.037(2) 0.034(2) 0.0226(18) 0.0012(17) -0.0029(17) 0.006(2)
C18 0.033(2) 0.045(3) 0.0248(19) -0.0086(19) 0.0005(17) 0.008(2)
C19 0.039(3) 0.047(3) 0.025(2) 0.003(2) -0.0042(18) 0.008(2)
C20 0.045(3) 0.041(3) 0.024(2) 0.0081(19) -0.0011(18) 0.015(2)

loop_
_atom_type_symbol
_atom_type_description
_atom_type_scat_dispersion_real
_atom_type_scat_dispersion_imag
_atom_type_scat_source
C C 0.0181 0.0091 'International Tables Vol C Tables 4.2.6.8 and 6.1.1.4'
H H 0.0000 0.0000 'International Tables Vol C Tables 4.2.6.8 and 6.1.1.4'
Br Br -0.6763 1.2805 'International Tables Vol C Tables 4.2.6.8 and 6.1.1.4'
Cu Cu -1.9646 0.5888 'International Tables Vol C Tables 4.2.6.8 and 6.1.1.4'
N N 0.0311 0.0180 'International Tables Vol C Tables 4.2.6.8 and 6.1.1.4'
O O 0.0492 0.0322 'International Tables Vol C Tables 4.2.6.8 and 6.1.1.4'

loop_
_geom_angle_atom_site_label_1
_geom_angle_atom_site_label_2
_geom_angle_atom_site_label_3
_geom_angle
_geom_angle_site_symmetry_1
_geom_angle_site_symmetry_3
O1 Cu1 N1 94.08(13) . .
O1 Cu1 N2 177.88(14) . .
O2 Cu1 O1 87.86(12) . .
O2 Cu1 N1 172.34(14) . .
O2 Cu1 N2 94.23(14) . .
N1 Cu1 N2 83.90(15) . .
C2 O1 Cu1 126.3(3) . .
C16 O2 Cu1 127.0(3) . .
C7 N1 Cu1 124.8(3) . .
C7 N1 C8 122.3(4) . .
C8 N1 Cu1 112.6(3) . .
C13 N2 Cu1 112.4(3) . .
C14 N2 Cu1 124.2(3) . .
C14 N2 C13 123.3(4) . .
C2 C1 C7 124.0(4) . .
C6 C1 C2 119.5(4) . .
C6 C1 C7 116.5(4) . .
O1 C2 C1 124.5(4) . .
O1 C2 C3 118.4(4) . .
C3 C2 C1 117.1(4) . .
C2 C3 H3 119.7 . .
C4 C3 C2 120.5(4) . .
C4 C3 H3 119.7 . .
C3 C4 Br1 118.1(3) . .
C3 C4 C5 122.6(4) . .
C5 C4 Br1 119.2(3) . .
C4 C5 H5 121.2 . .
C6 C5 C4 117.5(4) . .
C6 C5 H5 121.2 . .
C1 C6 H6 118.7 . .
C5 C6 C1 122.6(4) . .
C5 C6 H6 118.7 . .
N1 C7 C1 124.9(4) . .
N1 C7 H7 117.5 . .
C1 C7 H7 117.5 . .
C9 C8 N1 125.1(4) . .
C9 C8 C13 119.6(4) . .
C13 C8 N1 115.3(4) . .
C8 C9 H9 120.0 . .
C10 C9 C8 119.9(5) . .
C10 C9 H9 120.0 . .
C9 C10 H10 120.0 . .
C11 C10 C9 120.0(5) . .
C11 C10 H10 120.0 . .
C10 C11 H11 119.5 . .
C10 C11 C12 121.0(5) . .
C12 C11 H11 119.5 . .
C11 C12 H12 120.2 . .
C11 C12 C13 119.6(5) . .
C13 C12 H12 120.2 . .
C8 C13 N2 115.4(4) . .
C12 C13 N2 124.7(4) . .
C12 C13 C8 119.8(4) . .
N2 C14 H14 116.9 . .
N2 C14 C15 126.3(4) . .
C15 C14 H14 116.9 . .
C14 C15 C16 123.5(4) . .
C14 C15 C20 117.5(4) . .
C20 C15 C16 119.1(4) . .
O2 C16 C15 124.6(4) . .
O2 C16 C17 117.4(4) . .
C17 C16 C15 118.0(4) . .
C16 C17 H17 120.2 . .
C18 C17 C16 119.7(4) . .
C18 C17 H17 120.2 . .
C17 C18 Br2 119.0(4) . .
C17 C18 C19 123.3(5) . .
C19 C18 Br2 117.7(3) . .
C18 C19 H19 121.1 . .
C20 C19 C18 117.7(4) . .
C20 C19 H19 121.1 . .
C15 C20 H20 118.8 . .
C19 C20 C15 122.4(4) . .
C19 C20 H20 118.8 . .

loop_
_geom_bond_atom_site_label_1
_geom_bond_atom_site_label_2
_geom_bond_distance
_geom_bond_site_symmetry_2
Br1 C4 1.893(4) .
Br2 C18 1.903(5) .
Cu1 O1 1.912(3) .
Cu1 O2 1.903(3) .
Cu1 N1 1.954(4) .
Cu1 N2 1.956(3) .
O1 C2 1.301(5) .
O2 C16 1.296(5) .
N1 C7 1.297(5) .
N1 C8 1.418(5) .
N2 C13 1.419(6) .
N2 C14 1.303(6) .
C1 C2 1.424(6) .
C1 C6 1.409(6) .
C1 C7 1.437(6) .
C2 C3 1.423(6) .
C3 H3 0.9400 .
C3 C4 1.377(6) .
C4 C5 1.390(7) .
C5 H5 0.9400 .
C5 C6 1.370(7) .
C6 H6 0.9400 .
C7 H7 0.9400 .
C8 C9 1.397(6) .
C8 C13 1.399(7) .
C9 H9 0.9400 .
C9 C10 1.393(7) .
C10 H10 0.9400 .
C10 C11 1.375(8) .
C11 H11 0.9400 .
C11 C12 1.383(8) .
C12 H12 0.9400 .
C12 C13 1.398(6) .
C14 H14 0.9400 .
C14 C15 1.410(7) .
C15 C16 1.430(6) .
C15 C20 1.425(6) .
C16 C17 1.428(6) .
C17 H17 0.9400 .
C17 C18 1.373(6) .
C18 C19 1.404(7) .
C19 H19 0.9400 .
C19 C20 1.364(7) .
C20 H20 0.9400 .

loop_
_geom_torsion_atom_site_label_1
_geom_torsion_atom_site_label_2
_geom_torsion_atom_site_label_3
_geom_torsion_atom_site_label_4
_geom_torsion
_geom_torsion_site_symmetry_1
_geom_torsion_site_symmetry_2
_geom_torsion_site_symmetry_3
_geom_torsion_site_symmetry_4
Br1 C4 C5 C6 174.7(3) . . . .
Br2 C18 C19 C20 179.5(3) . . . .
Cu1 O1 C2 C1 -9.1(5) . . . .
Cu1 O1 C2 C3 172.3(3) . . . .
Cu1 O2 C16 C15 -4.7(6) . . . .
Cu1 O2 C16 C17 175.4(3) . . . .
Cu1 N1 C7 C1 7.6(6) . . . .
Cu1 N1 C8 C9 -177.3(4) . . . .
Cu1 N1 C8 C13 3.6(5) . . . .
Cu1 N2 C13 C8 -3.9(5) . . . .
Cu1 N2 C13 C12 176.9(4) . . . .
Cu1 N2 C14 C15 -0.8(6) . . . .
O1 C2 C3 C4 174.6(4) . . . .
O2 C16 C17 C18 -179.5(4) . . . .
N1 C8 C9 C10 -178.0(4) . . . .
N1 C8 C13 N2 0.2(5) . . . .
N1 C8 C13 C12 179.4(4) . . . .
N2 C14 C15 C16 2.0(7) . . . .
N2 C14 C15 C20 -177.0(4) . . . .
C1 C2 C3 C4 -4.2(6) . . . .
C2 C1 C6 C5 0.5(7) . . . .
C2 C1 C7 N1 0.2(7) . . . .
C2 C3 C4 Br1 -172.1(3) . . . .
C2 C3 C4 C5 4.1(6) . . . .
C3 C4 C5 C6 -1.5(6) . . . .
C4 C5 C6 C1 -0.8(7) . . . .
C6 C1 C2 O1 -176.7(4) . . . .
C6 C1 C2 C3 2.0(6) . . . .
C6 C1 C7 N1 177.4(4) . . . .
C7 N1 C8 C9 9.0(7) . . . .
C7 N1 C8 C13 -170.1(4) . . . .
C7 C1 C2 O1 0.5(6) . . . .
C7 C1 C2 C3 179.2(4) . . . .
C7 C1 C6 C5 -176.9(4) . . . .
C8 N1 C7 C1 -179.5(4) . . . .
C8 C9 C10 C11 -0.8(8) . . . .
C9 C8 C13 N2 -178.9(4) . . . .
C9 C8 C13 C12 0.3(7) . . . .
C9 C10 C11 C12 -0.7(8) . . . .
C10 C11 C12 C13 2.0(8) . . . .
C11 C12 C13 N2 177.4(4) . . . .
C11 C12 C13 C8 -1.8(7) . . . .
C13 N2 C14 C15 -179.7(4) . . . .
C13 C8 C9 C10 1.0(7) . . . .
C14 N2 C13 C8 175.2(4) . . . .
C14 N2 C13 C12 -4.0(7) . . . .
C14 C15 C16 O2 0.9(7) . . . .
C14 C15 C16 C17 -179.2(4) . . . .
C14 C15 C20 C19 179.0(4) . . . .
C15 C16 C17 C18 0.5(6) . . . .
C16 C15 C20 C19 -0.1(7) . . . .
C16 C17 C18 Br2 -179.8(3) . . . .
C16 C17 C18 C19 -0.7(7) . . . .
C17 C18 C19 C20 0.4(7) . . . .
C18 C19 C20 C15 0.0(7) . . . .
C20 C15 C16 O2 179.9(4) . . . .
C20 C15 C16 C17 -0.1(6) . . . .
